data_7209977
loop_
_publ_author_name
'W\;ec\/lawik, Magdalena'
'G\;agor, Anna'
'Piecha, Anna'
'Jakubas, Ryszard'
'Medycki, Wojciech'

_publ_section_title
;
 Synthesis, crystal structure and phase transitions of a series of
 imidazolium iodides
;
_journal_issue 28
_journal_name_full CrystEngComm
_journal_page_first 5633
_journal_paper_doi 10.1039/c3ce40559a
_journal_volume 15
_journal_year 2013
_chemical_formula_sum 'C3 H3 I3 N2'
_chemical_formula_weight 447.77
_chemical_name_systematic
;
?
;
_space_group_IT_number 59
_symmetry_cell_setting orthorhombic
_symmetry_space_group_name_Hall '-P 2ab 2a'
_symmetry_space_group_name_H-M 'P m m n :2'
_atom_sites_solution_hydrogens geom
_atom_sites_solution_primary direct
_atom_sites_solution_secondary difmap
_audit_creation_method SHELXL-97
_cell_angle_alpha 90.00
_cell_angle_beta 90.00
_cell_angle_gamma 90.00
_cell_formula_units_Z 2
_cell_length_a 7.2366(3)
_cell_length_b 8.4314(3)
_cell_length_c 7.2292(3)
_cell_measurement_reflns_used 1414
_cell_measurement_temperature 295(2)
_cell_measurement_theta_max 25.65
_cell_measurement_theta_min 3.73
_cell_volume 441.09(3)
_computing_structure_refinement 'SHELXL-97 (Sheldrick, 1997)'
_computing_structure_solution 'SHELXS-97 (Sheldrick, 1990)'
_diffrn_ambient_temperature 295(2)
_diffrn_measured_fraction_theta_full 0.998
_diffrn_measured_fraction_theta_max 0.998
_diffrn_radiation_monochromator graphite
_diffrn_radiation_source 'fine-focus sealed tube'
_diffrn_radiation_type MoK\a
_diffrn_radiation_wavelength 0.71073
_diffrn_reflns_av_R_equivalents 0.0212
_diffrn_reflns_av_sigmaI/netI 0.0246
_diffrn_reflns_limit_h_max 7
_diffrn_reflns_limit_h_min -8
_diffrn_reflns_limit_k_max 10
_diffrn_reflns_limit_k_min -10
_diffrn_reflns_limit_l_max 7
_diffrn_reflns_limit_l_min -8
_diffrn_reflns_number 1414
_diffrn_reflns_theta_full 25.65
_diffrn_reflns_theta_max 25.65
_diffrn_reflns_theta_min 3.71
_exptl_absorpt_coefficient_mu 10.549
_exptl_absorpt_correction_T_max 1.00000
_exptl_absorpt_correction_T_min 0.55165
_exptl_absorpt_correction_type multi-scan
_exptl_absorpt_process_details
;
CrysAlisPro, Agilent Technologies,
Version 1.171.35.19 (release 27-10-2011 CrysAlis171 .NET)
(compiled Oct 27 2011,15:02:11)
Empirical absorption correction using spherical harmonics,
implemented in SCALE3 ABSPACK scaling algorithm.
;
_exptl_crystal_density_diffrn 3.371
_exptl_crystal_density_method 'not measured'
_exptl_crystal_F_000 392
_exptl_crystal_size_max 0.25
_exptl_crystal_size_mid 0.22
_exptl_crystal_size_min 0.19
_refine_diff_density_max 0.469
_refine_diff_density_min -0.988
_refine_diff_density_rms 0.142
_refine_ls_extinction_method none
_refine_ls_goodness_of_fit_ref 1.056
_refine_ls_hydrogen_treatment mixed
_refine_ls_matrix_type full
_refine_ls_number_parameters 29
_refine_ls_number_reflns 489
_refine_ls_number_restraints 1
_refine_ls_restrained_S_all 1.055
_refine_ls_R_factor_all 0.0276
_refine_ls_R_factor_gt 0.0230
_refine_ls_shift/su_max 0.000
_refine_ls_shift/su_mean 0.000
_refine_ls_structure_factor_coef Fsqd
_refine_ls_weighting_details 'calc w=1/[\s^2^(Fo^2^)+(0.0250P)^2^+0.0000P] where P=(Fo^2^+2Fc^2^)/3'
_refine_ls_weighting_scheme calc
_refine_ls_wR_factor_gt 0.0492
_refine_ls_wR_factor_ref 0.0514
_reflns_number_gt 432
_reflns_number_total 489
_reflns_threshold_expression >2sigma(I)
_cod_data_source_file c3ce40559a.txt
_cod_data_source_block 3
_cod_original_sg_symbol_H-M Pmmn
_cod_database_code 7209977

loop_
_symmetry_equiv_pos_as_xyz
'x, y, z'
'-x+1/2, -y+1/2, z'
'-x, y+1/2, -z'
'x+1/2, -y, -z'
'-x, -y, -z'
'x-1/2, y-1/2, -z'
'x, -y-1/2, z'
'-x-1/2, y, z'

loop_
_atom_site_label
_atom_site_type_symbol
_atom_site_fract_x
_atom_site_fract_y
_atom_site_fract_z
_atom_site_U_iso_or_equiv
_atom_site_adp_type
_atom_site_occupancy
_atom_site_symmetry_multiplicity
_atom_site_calc_flag
_atom_site_refinement_flags
I1 I 0.2500 0.7500 0.96500(9) 0.0448(2) Uani 1 4 d S
I2 I 0.2500 0.48988(5) 0.34955(6) 0.03800(18) Uani 1 2 d S
N1 N 0.2500 0.3776(6) 0.7494(7) 0.0364(13) Uani 1 2 d SD
H1 H 0.2500 0.477(3) 0.789(11) 0.044 Uiso 1 2 d SD
C2 C 0.2500 0.2500 0.8553(13) 0.040(2) Uani 1 4 d S
H2 H 0.2500 0.2500 0.9840 0.047 Uiso 1 4 calc SR
C3 C 0.2500 0.3295(7) 0.5672(8) 0.0304(13) Uani 1 2 d S

loop_
_atom_site_aniso_label
_atom_site_aniso_U_11
_atom_site_aniso_U_22
_atom_site_aniso_U_33
_atom_site_aniso_U_23
_atom_site_aniso_U_13
_atom_site_aniso_U_12
I1 0.0743(4) 0.0252(3) 0.0350(4) 0.000 0.000 0.000
I2 0.0474(3) 0.0313(3) 0.0354(3) 0.00629(18) 0.000 0.000
N1 0.049(3) 0.028(3) 0.032(3) -0.003(3) 0.000 0.000
C2 0.052(5) 0.038(6) 0.028(5) 0.000 0.000 0.000
C3 0.035(3) 0.029(3) 0.027(3) 0.000(3) 0.000 0.000

loop_
_atom_type_symbol
_atom_type_description
_atom_type_scat_dispersion_real
_atom_type_scat_dispersion_imag
_atom_type_scat_source
C C 0.0033 0.0016 'International Tables Vol C Tables 4.2.6.8 and 6.1.1.4'
H H 0.0000 0.0000 'International Tables Vol C Tables 4.2.6.8 and 6.1.1.4'
N N 0.0061 0.0033 'International Tables Vol C Tables 4.2.6.8 and 6.1.1.4'
I I -0.4742 1.8119 'International Tables Vol C Tables 4.2.6.8 and 6.1.1.4'

loop_
_geom_angle_atom_site_label_1
_geom_angle_atom_site_label_2
_geom_angle_atom_site_label_3
_geom_angle
_geom_angle_site_symmetry_1
C2 N1 C3 108.3(6) .
C2 N1 H1 126(5) .
C3 N1 H1 126(5) .
N1 C2 N1 109.1(8) 2
N1 C2 H2 125.5 2
N1 C2 H2 125.5 .
C3 C3 N1 107.1(3) 2
C3 C3 I2 130.66(16) 2
N1 C3 I2 122.2(4) .

loop_
_geom_bond_atom_site_label_1
_geom_bond_atom_site_label_2
_geom_bond_distance
_geom_bond_site_symmetry_2
I2 C3 2.075(6) .
N1 C2 1.321(7) .
N1 C3 1.378(8) .
N1 H1 0.889(10) .
C2 N1 1.321(7) 2
C2 H2 0.9300 .
C3 C3 1.341(12) 2

loop_
_geom_hbond_atom_site_label_D
_geom_hbond_atom_site_label_H
_geom_hbond_atom_site_label_A
_geom_hbond_distance_DH
_geom_hbond_distance_HA
_geom_hbond_distance_DA
_geom_hbond_angle_DHA
N1 H1 I1 0.889(10) 2.627(19) 3.505(5) 170(7)
